data_9000653
loop_
_publ_author_name
'Sakae, T.'
'Nagata, H.'
'Sudo, T.'

_publ_section_title
;
 The crystal structure of synthetic calcium phosphate - sulfate hydrate,
 Ca2HPO4SO4.4H2O, and its relation to brushite and gypsum
;
_journal_name_full 'American Mineralogist'
_journal_page_first 520
_journal_page_last 527
_journal_volume 63
_journal_year 1978
_chemical_formula_sum 'Ca H4 O6 P0.5 S0.5'
_chemical_name_mineral Ardealite
_space_group_IT_number 9
_symmetry_space_group_name_Hall 'C -2yc'
_symmetry_space_group_name_H-M 'C 1 c 1'
_cell_angle_alpha 90
_cell_angle_beta 117.26
_cell_angle_gamma 90
_cell_formula_units_Z 8
_cell_length_a 5.721
_cell_length_b 30.992
_cell_length_c 6.250
_cell_volume 985.083
_database_code_amcsd 0000666
_exptl_crystal_density_diffrn 2.314
_cod_original_formula_sum 'Ca (S.5 P.5) O6 H4'
_cod_database_code 9000653

loop_
_space_group_symop_operation_xyz
x,y,z
1/2+x,1/2+y,z
x,-y,1/2+z
1/2+x,1/2-y,1/2+z

loop_
_atom_site_label
_atom_site_fract_x
_atom_site_fract_y
_atom_site_fract_z
_atom_site_occupancy
_atom_site_U_iso_or_equiv
_atom_site_type_symbol
_atom_site_attached_hydrogens
Ca1 0.50000 0.03830 0.25000 1.00000 0.01900 Ca 0
Ca2 0.59000 0.21200 0.42800 1.00000 0.01393 Ca 0
S1 0.99900 0.03880 0.74700 0.50000 0.00760 S 0
P1 0.99900 0.03880 0.74700 0.50000 0.00760 P 0
S2 0.59200 0.21110 0.93700 0.50000 0.02026 S 0
P2 0.59200 0.21110 0.93700 0.50000 0.02026 P 0
O1 0.94200 0.07000 0.54900 1.00000 0.02153 O 0
O2 0.03800 0.06320 0.97600 1.00000 0.02280 O 0
O3 0.77100 0.00980 0.67600 1.00000 0.02533 O 0
O4 0.25700 0.01510 0.82800 1.00000 0.02533 O 0
O5 0.41200 0.18520 0.71400 1.00000 0.03926 O 0
O6 0.73500 0.18090 0.14000 1.00000 0.02533 O 0
O7 0.77500 0.23540 0.87200 1.00000 0.02786 O 0
O8 0.43200 0.23990 0.00100 1.00000 0.01900 O 0
Wat1 0.37300 0.08750 0.49300 1.00000 0.03293 O 2
Wat2 0.61400 0.09310 0.01900 1.00000 0.02533 O 2
Wat3 0.22700 0.16200 0.20000 1.00000 0.03926 O 2
Wat4 0.94000 0.15540 0.65400 1.00000 0.03926 O 2

loop_
_cod_changelog_entry_id
_cod_changelog_entry_author
_cod_changelog_entry_date
_cod_changelog_entry_text
1
;cod-tools version 3.8.0
Id: cif_guess_AMCSD_atom_types 9574 2023-05-10 09:00:05Z saulius
;
2023-05-10T18:46:35+03:00
;Derived atom types and hydrogen counts
from atom names that follow the AMCSD naming convention
(Wat == water, O-H == hydroxyl).
;

loop_
_cod_related_entry_id
_cod_related_entry_database
_cod_related_entry_code
1 AMCSD 0000666
